data_7229535
loop_
_publ_author_name
'Wang, Wenmin'
'Sun, Xiaoyang'
'Qu, Jian'
'Xie, Xiaoyu'
'Qi, Zheng-Hang'
'Hong, Daocheng'
'Jing, Su'
'Zheng, Dong'
'Tian, Yuxi'
'Ma, Haibo'
'Yu, Shouyun'
'Ma, Jing'

_publ_section_title
;
 Aggregation-Induced Visible Light Absorption Makes Reactant
 1,2-Diisocyanoarenes Acting as Photosensitizer in Double Radical
 Isocyanide Insertions
;
_journal_name_full 'Physical Chemistry Chemical Physics'
_journal_paper_doi 10.1039/C7CP05936A
_journal_year 2017
_chemical_formula_sum 'C10 H8 N2'
_chemical_formula_weight 156.18
_space_group_crystal_system monoclinic
_space_group_IT_number 15
_space_group_name_Hall '-C 2yc'
_space_group_name_H-M_alt 'C 1 2/c 1'
_symmetry_space_group_name_Hall '-C 2yc'
_symmetry_space_group_name_H-M 'C 1 2/c 1'
_atom_sites_solution_hydrogens geom
_audit_creation_method SHELXL-2016/6
_audit_update_record
;
2017-05-03 deposited with the CCDC.
2017-11-08 downloaded from the CCDC.
;
_cell_angle_alpha 90
_cell_angle_beta 119.209(9)
_cell_angle_gamma 90
_cell_formula_units_Z 4
_cell_length_a 13.842(7)
_cell_length_b 9.396(4)
_cell_length_c 7.518(3)
_cell_measurement_reflns_used 952
_cell_measurement_temperature 296(2)
_cell_measurement_theta_max 27.31
_cell_measurement_theta_min 2.75
_cell_volume 853.5(7)
_computing_cell_refinement 'Bruker SAINT'
_computing_data_collection 'Bruker APEX2'
_computing_data_reduction 'Bruker SAINT'
_computing_molecular_graphics 'Bruker SHELXTL'
_computing_publication_material 'Bruker SHELXTL'
_computing_structure_refinement 'SHELXL-2014 (Sheldrick 2014)'
_computing_structure_solution 'SHELXS-97 (Sheldrick 2008)'
_diffrn_ambient_temperature 296(2)
_diffrn_measured_fraction_theta_full 0.993
_diffrn_measured_fraction_theta_max 0.993
_diffrn_measurement_device_type 'Bruker APEX-II CCD'
_diffrn_measurement_method '\f and \w scans'
_diffrn_radiation_type MoK\a
_diffrn_radiation_wavelength 0.71073
_diffrn_reflns_av_R_equivalents 0.0390
_diffrn_reflns_av_unetI/netI 0.0358
_diffrn_reflns_Laue_measured_fraction_full 0.993
_diffrn_reflns_Laue_measured_fraction_max 0.993
_diffrn_reflns_limit_h_max 16
_diffrn_reflns_limit_h_min -14
_diffrn_reflns_limit_k_max 11
_diffrn_reflns_limit_k_min -10
_diffrn_reflns_limit_l_max 8
_diffrn_reflns_limit_l_min -8
_diffrn_reflns_number 2355
_diffrn_reflns_point_group_measured_fraction_full 0.993
_diffrn_reflns_point_group_measured_fraction_max 0.993
_diffrn_reflns_theta_full 24.986
_diffrn_reflns_theta_max 24.986
_diffrn_reflns_theta_min 2.746
_exptl_absorpt_coefficient_mu 0.075
_exptl_crystal_colour orange
_exptl_crystal_density_diffrn 1.215
_exptl_crystal_description plate
_exptl_crystal_F_000 328
_exptl_crystal_size_max 0.270
_exptl_crystal_size_mid 0.250
_exptl_crystal_size_min 0.220
_refine_diff_density_max 0.218
_refine_diff_density_min -0.203
_refine_diff_density_rms 0.044
_refine_ls_extinction_method none
_refine_ls_goodness_of_fit_ref 0.968
_refine_ls_hydrogen_treatment constr
_refine_ls_matrix_type full
_refine_ls_number_parameters 56
_refine_ls_number_reflns 748
_refine_ls_number_restraints 0
_refine_ls_restrained_S_all 0.968
_refine_ls_R_factor_all 0.0743
_refine_ls_R_factor_gt 0.0543
_refine_ls_shift/su_max 0.000
_refine_ls_shift/su_mean 0.000
_refine_ls_structure_factor_coef Fsqd
_refine_ls_weighting_details 'w=1/[\s^2^(Fo^2^)+(0.1051P)^2^+0.6522P] where P=(Fo^2^+2Fc^2^)/3'
_refine_ls_weighting_scheme calc
_refine_ls_wR_factor_gt 0.1514
_refine_ls_wR_factor_ref 0.1645
_reflns_Friedel_coverage 0.000
_reflns_number_gt 572
_reflns_number_total 748
_reflns_threshold_expression 'I > 2\s(I)'
_cod_data_source_file c7cp05936a2.cif
_cod_data_source_block 20160121MJ1_0m_a
_cod_database_code 7229535
_shelx_shelxl_version_number 2016/6
_shelx_space_group_comment
;
The symmetry employed for this shelxl refinement is uniquely defined
by the following loop, which should always be used as a source of
symmetry information in preference to the above space-group names.
They are only intended as comments.
;
_shelx_estimated_absorpt_t_min 0.980
_shelx_estimated_absorpt_t_max 0.984

loop_
_space_group_symop_operation_xyz
'x, y, z'
'-x, y, -z+1/2'
'x+1/2, y+1/2, z'
'-x+1/2, y+1/2, -z+1/2'
'-x, -y, -z'
'x, -y, z-1/2'
'-x+1/2, -y+1/2, -z'
'x+1/2, -y+1/2, z-1/2'

loop_
_atom_site_label
_atom_site_type_symbol
_atom_site_fract_x
_atom_site_fract_y
_atom_site_fract_z
_atom_site_U_iso_or_equiv
_atom_site_adp_type
_atom_site_occupancy
_atom_site_site_symmetry_order
_atom_site_calc_flag
_atom_site_refinement_flags_posn
_atom_site_refinement_flags_adp
C1 C 0.3903(2) 0.8057(2) 0.7339(3) 0.0364(7) Uani 1 1 d . .
H1A H 0.318960 0.786321 0.720727 0.055 Uiso 1 1 calc R U
H1B H 0.381308 0.860759 0.619314 0.055 Uiso 1 1 calc R U
H1C H 0.434295 0.858085 0.857227 0.055 Uiso 1 1 calc R U
C2 C 0.44724(18) 0.6672(2) 0.7411(3) 0.0275(6) Uani 1 1 d . .
C3 C 0.39547(17) 0.5385(2) 0.7306(3) 0.0279(6) Uani 1 1 d . .
H3 H 0.325066 0.538113 0.717392 0.034 Uiso 1 1 calc R U
C4 C 0.44722(17) 0.4110(2) 0.7397(3) 0.0250(6) Uani 1 1 d . .
C5 C 0.3527(2) 0.1732(2) 0.7202(4) 0.0384(7) Uani 1 1 d . .
N1 N 0.39516(14) 0.28128(19) 0.7295(2) 0.0287(6) Uani 1 1 d . .

loop_
_atom_site_aniso_label
_atom_site_aniso_U_11
_atom_site_aniso_U_22
_atom_site_aniso_U_33
_atom_site_aniso_U_23
_atom_site_aniso_U_13
_atom_site_aniso_U_12
C1 0.0325(14) 0.0365(14) 0.0421(14) -0.0013(10) 0.0197(12) 0.0044(10)
C2 0.0280(12) 0.0334(13) 0.0220(11) 0.0008(9) 0.0129(10) 0.0014(9)
C3 0.0184(11) 0.0401(14) 0.0257(12) 0.0005(9) 0.0110(10) 0.0031(9)
C4 0.0246(12) 0.0286(12) 0.0219(11) 0.0002(8) 0.0114(9) -0.0040(9)
C5 0.0332(14) 0.0358(14) 0.0478(15) 0.0003(10) 0.0211(12) -0.0013(11)
N1 0.0235(11) 0.0305(11) 0.0323(11) -0.0002(8) 0.0138(9) 0.0004(8)

loop_
_atom_type_symbol
_atom_type_description
_atom_type_scat_dispersion_real
_atom_type_scat_dispersion_imag
_atom_type_scat_source
C C 0.0033 0.0016 'International Tables Vol C Tables 4.2.6.8 and 6.1.1.4'
H H 0.0000 0.0000 'International Tables Vol C Tables 4.2.6.8 and 6.1.1.4'
N N 0.0061 0.0033 'International Tables Vol C Tables 4.2.6.8 and 6.1.1.4'

loop_
_geom_angle_atom_site_label_1
_geom_angle_atom_site_label_2
_geom_angle_atom_site_label_3
_geom_angle
_geom_angle_site_symmetry_1
_geom_angle_site_symmetry_3
C2 C1 H1A 109.5 . .
C2 C1 H1B 109.5 . .
H1A C1 H1B 109.5 . .
C2 C1 H1C 109.5 . .
H1A C1 H1C 109.5 . .
H1B C1 H1C 109.5 . .
C3 C2 C2 119.39(12) . 2_656
C3 C2 C1 120.2(2) . .
C2 C2 C1 120.40(12) 2_656 .
C4 C3 C2 120.8(2) . .
C4 C3 H3 119.6 . .
C2 C3 H3 119.6 . .
C3 C4 C4 119.80(12) . 2_656
C3 C4 N1 120.81(19) . .
C4 C4 N1 119.38(11) 2_656 .
C5 N1 C4 179.3(2) . .

loop_
_geom_bond_atom_site_label_1
_geom_bond_atom_site_label_2
_geom_bond_distance
_geom_bond_site_symmetry_2
C1 C2 1.509(3) .
C1 H1A 0.9600 .
C1 H1B 0.9600 .
C1 H1C 0.9600 .
C2 C3 1.389(3) .
C2 C2 1.400(4) 2_656
C3 C4 1.380(3) .
C3 H3 0.9300 .
C4 C4 1.392(4) 2_656
C4 N1 1.399(3) .
C5 N1 1.158(3) .
